data_2008544
loop_
_publ_author_name
'Henning Osholm S\/orensen'
'Andr\'e Collet'
'Sine Larsen'

_publ_section_title
;
 (<i>R</i>)-(+)-2-(4-Chlorophenoxy)propionic acid
;
_journal_issue 6
_journal_name_full 'Acta Crystallographica Section C'
_journal_page_first 953
_journal_page_last 956
_journal_paper_doi 10.1107/S0108270199002280
_journal_volume 55
_journal_year 1999
_chemical_formula_moiety 'C9 H9 Cl O3'
_chemical_formula_sum 'C9 H9 Cl O3'
_chemical_formula_weight 200.61
_chemical_melting_point 376
_chemical_name_systematic
;
(R)-(+)-2-(4-Chlorophenoxy)propionic acid
;
_space_group_IT_number 4
_symmetry_cell_setting monoclinic
_symmetry_space_group_name_Hall 'P 2yb'
_symmetry_space_group_name_H-M 'P 1 21 1'
_cell_angle_alpha 90.00
_cell_angle_beta 104.45
_cell_angle_gamma 90.00
_cell_formula_units_Z 2
_cell_length_a 6.377(2)
_cell_length_b 6.972(3)
_cell_length_c 10.514(16)
_cell_measurement_reflns_used 20
_cell_measurement_temperature 122.0(2)
_cell_measurement_theta_max 43.62
_cell_measurement_theta_min 40.29
_cell_volume 452.7(7)
_computing_cell_refinement 'CAD-4 EXPRESS'
_computing_data_collection 'CAD-4 EXPRESS (Enraf-Nonius, 1994)'
_computing_data_reduction 'DREAM (Blessing, 1987)'
_computing_molecular_graphics 'ORTEPII (Johnson, 1976)'
_computing_publication_material SHELXL97
_computing_structure_refinement 'SHELXL97 (Sheldrick, 1997)'
_computing_structure_solution 'SHELXS97 (Sheldrick, 1990)'
_diffrn_ambient_temperature 122.0(5)
_diffrn_measured_fraction_theta_full 1.000
_diffrn_measured_fraction_theta_max 1.000
_diffrn_measurement_device_type 'Enraf-Nonius CAD-4'
_diffrn_measurement_method \w/2\q
_diffrn_radiation_monochromator graphite
_diffrn_radiation_source 'fine-focus sealed tube'
_diffrn_radiation_type CuK\a
_diffrn_radiation_wavelength 1.54184
_diffrn_reflns_av_R_equivalents 0.024
_diffrn_reflns_av_sigmaI/netI 0.015
_diffrn_reflns_limit_h_max 7
_diffrn_reflns_limit_h_min -7
_diffrn_reflns_limit_k_max 8
_diffrn_reflns_limit_k_min -8
_diffrn_reflns_limit_l_max 13
_diffrn_reflns_limit_l_min -13
_diffrn_reflns_number 3805
_diffrn_reflns_theta_full 74.92
_diffrn_reflns_theta_max 74.92
_diffrn_reflns_theta_min 4.34
_diffrn_standards_decay_% 3.7
_diffrn_standards_interval_time 167
_diffrn_standards_number 5
_exptl_absorpt_coefficient_mu 3.520
_exptl_absorpt_correction_T_max 0.782
_exptl_absorpt_correction_T_min 0.392
_exptl_absorpt_correction_type 'gaussian integration method'
_exptl_absorpt_process_details '(DeTitta, 1985)'
_exptl_crystal_colour colourless
_exptl_crystal_density_diffrn 1.472
_exptl_crystal_density_method 'not measured'
_exptl_crystal_description prism
_exptl_crystal_F_000 208
_exptl_crystal_size_max 0.41
_exptl_crystal_size_mid 0.36
_exptl_crystal_size_min 0.07
_refine_diff_density_max 0.214
_refine_diff_density_min -0.199
_refine_ls_abs_structure_details 'Flack (1983)'
_refine_ls_abs_structure_Flack -0.003(11)
_refine_ls_extinction_coef 0.0105(12)
_refine_ls_extinction_method 'SHELXL97 (Sheldrick, 1997)'
_refine_ls_goodness_of_fit_ref 1.048
_refine_ls_hydrogen_treatment mixed
_refine_ls_matrix_type full
_refine_ls_number_parameters 154
_refine_ls_number_reflns 1854
_refine_ls_number_restraints 1
_refine_ls_restrained_S_all 1.048
_refine_ls_R_factor_all 0.022
_refine_ls_R_factor_gt 0.022
_refine_ls_shift/su_max 0.001
_refine_ls_shift/su_mean 0.000
_refine_ls_structure_factor_coef Fsqd
_refine_ls_weighting_details 'calc w = 1/[\s^2^(Fo^2^)+(0.0432P)^2^+0.0899P] where P=(Fo^2^+2Fc^2^)/3'
_refine_ls_weighting_scheme calc
_refine_ls_wR_factor_ref 0.062
_reflns_number_gt 1854
_reflns_number_total 1854
_reflns_threshold_expression I>2\s(I)
_cod_data_source_file cf1292.cif
_cod_data_source_block fh392
_cod_original_sg_symbol_H-M 'P 21'
_cod_database_code 2008544
_cod_database_fobs_code 2008544

loop_
_symmetry_equiv_pos_as_xyz
'x, y, z'
'-x, y+1/2, -z'

loop_
_atom_site_label
_atom_site_fract_x
_atom_site_fract_y
_atom_site_fract_z
_atom_site_U_iso_or_equiv
_atom_site_adp_type
_atom_site_calc_flag
_atom_site_refinement_flags
_atom_site_occupancy
_atom_site_disorder_assembly
_atom_site_disorder_group
_atom_site_type_symbol
Cl .61756(5) .57888(5) .21421(3) .02860(11) Uani d . 1 . . Cl
O7 -.17550(16) .51043(13) -.21134(9) .0183(2) Uani d . 1 . . O
O10 -.00501(18) .43947(14) -.50413(10) .0235(2) Uani d . 1 . . O
O11 -.11624(16) .23099(14) -.37467(10) .0200(2) Uani d . 1 . . O
H11 -.068(3) .144(3) -.422(2) .030 Uiso d . 1 . . H
C1 .0201(2) .52238(18) -.11982(13) .0162(2) Uani d . 1 . . C
C2 .0111(2) .48176(18) .00854(13) .0178(3) Uani d . 1 . . C
H2 -.120(3) .438(3) .0216(19) .031(5) Uiso d . 1 . . H
C3 .1936(2) .4991(2) .11068(13) .0202(3) Uani d . 1 . . C
H3 .191(3) .472(3) .2014(19) .026(5) Uiso d . 1 . . H
C4 .3875(2) .5559(2) .08419(13) .0197(3) Uani d . 1 . . C
C5 .4004(2) .5933(2) -.04267(13) .0204(2) Uani d . 1 . . C
H5 .529(4) .628(3) -.0601(19) .035(5) Uiso d . 1 . . H
C6 .2155(2) .5754(2) -.14609(12) .0191(2) Uani d . 1 . . C
H6 .229(3) .600(3) -.2311(18) .028(4) Uiso d . 1 . . H
C121 -.4213(2) .5893(3) -.41180(13) .0250(3) Uani d . 1 . . C
H121 -.445(3) .615(3) -.506(2) .037(5) Uiso d . 1 . . H
H122 -.479(3) .703(3) -.369(2) .029(5) Uiso d . 1 . . H
H123 -.504(3) .474(3) -.402(2) .028(5) Uiso d . 1 . . H
C8 -.1827(2) .5611(2) -.34341(12) .0173(2) Uani d . 1 . . C
H81 -.110(3) .679(3) -.3478(17) .018(4) Uiso d . 1 . . H
C9 -.0893(2) .40516(19) -.41416(12) .0155(2) Uani d . 1 . . C

loop_
_atom_site_aniso_label
_atom_site_aniso_U_11
_atom_site_aniso_U_22
_atom_site_aniso_U_33
_atom_site_aniso_U_12
_atom_site_aniso_U_13
_atom_site_aniso_U_23
Cl .02565(17) .0359(2) .02103(16) .00023(14) -.00023(11) -.00384(15)
O7 .0203(4) .0212(4) .0144(4) -.0020(3) .0065(3) -.0008(3)
O10 .0362(5) .0163(4) .0233(5) -.0005(4) .0171(4) .0014(4)
O11 .0297(5) .0129(4) .0207(5) .0001(4) .0125(4) .0009(4)
C1 .0194(6) .0135(5) .0161(5) .0007(4) .0052(5) -.0022(4)
C2 .0220(6) .0151(6) .0193(6) .0002(5) .0108(5) .0005(5)
C3 .0295(7) .0170(6) .0158(6) .0027(5) .0091(5) .0007(5)
C4 .0231(6) .0166(6) .0179(6) .0013(5) .0024(5) -.0017(5)
C5 .0199(6) .0200(6) .0226(6) -.0001(5) .0078(5) -.0006(6)
C6 .0230(6) .0201(6) .0164(5) -.0010(6) .0088(4) -.0011(6)
C121 .0239(6) .0293(7) .0213(6) .0084(7) .0048(5) .0013(7)
C8 .0224(6) .0158(6) .0148(5) .0006(5) .0066(4) .0006(5)
C9 .0163(6) .0158(6) .0134(6) -.0001(4) .0019(4) .0010(5)

loop_
_atom_type_symbol
_atom_type_description
_atom_type_scat_dispersion_real
_atom_type_scat_dispersion_imag
_atom_type_scat_source
C C 0.0181 0.0091 'International Tables Vol C Tables 4.2.6.8 and 6.1.1.4'
H H 0.0000 0.0000 'International Tables Vol C Tables 4.2.6.8 and 6.1.1.4'
O O 0.0492 0.0322 'International Tables Vol C Tables 4.2.6.8 and 6.1.1.4'
Cl Cl 0.3639 0.7018 'International Tables Vol C Tables 4.2.6.8 and 6.1.1.4'

loop_
_geom_angle_atom_site_label_1
_geom_angle_atom_site_label_2
_geom_angle_atom_site_label_3
_geom_angle
_geom_angle_publ_flag
C1 O7 C8 118.09(11) yes
C9 O11 H11 111.2(14) no
O7 C1 C6 125.32(13) yes
O7 C1 C2 114.58(13) yes
C6 C1 C2 120.08(13) no
C3 C2 C1 120.38(14) no
C3 C2 H2 121.9(12) no
C1 C2 H2 117.7(12) no
C2 C3 C4 119.28(14) no
C2 C3 H3 121.8(12) no
C4 C3 H3 118.9(12) no
C5 C4 C3 121.14(12) no
C5 C4 Cl 119.86(12) no
C3 C4 Cl 119.00(12) yes
C4 C5 C6 119.53(13) no
C4 C5 H5 121.0(13) no
C6 C5 H5 119.5(13) no
C1 C6 C5 119.55(13) no
C1 C6 H6 122.5(11) no
C5 C6 H6 117.9(11) no
C8 C121 H121 112.7(12) no
C8 C121 H122 108.5(11) no
H121 C121 H122 108.9(18) no
C8 C121 H123 110.3(12) no
H121 C121 H123 107.8(18) no
H122 C121 H123 108.6(15) no
O7 C8 C9 112.27(12) yes
O7 C8 C121 106.11(11) yes
C9 C8 C121 109.15(12) yes
O7 C8 H81 111.4(10) no
C9 C8 H81 109.9(10) no
C121 C8 H81 107.8(10) no
O10 C9 O11 123.04(12) yes
O10 C9 C8 122.70(12) yes
O11 C9 C8 114.19(12) yes

loop_
_geom_bond_atom_site_label_1
_geom_bond_atom_site_label_2
_geom_bond_site_symmetry_2
_geom_bond_distance
_geom_bond_publ_flag
Cl C4 . 1.7455(18) yes
O7 C1 . 1.3747(18) yes
O7 C8 . 1.423(2) yes
O10 C9 . 1.222(2) yes
O11 C9 . 1.3085(17) yes
O11 H11 . .89(2) no
C1 C6 . 1.3921(18) no
C1 C2 . 1.394(3) no
C2 C3 . 1.378(2) no
C2 H2 . .93(2) no
C3 C4 . 1.391(2) no
C3 H3 . .977(19) no
C4 C5 . 1.382(3) no
C5 C6 . 1.396(2) no
C5 H5 . .92(2) no
C6 H6 . .935(18) no
C121 C8 . 1.5248(18) yes
C121 H121 . .98(2) no
C121 H122 . 1.03(2) no
C121 H123 . .98(2) no
C8 C9 . 1.5204(19) yes
C8 H81 . .953(19) no

loop_
_geom_hbond_atom_site_label_D
_geom_hbond_atom_site_label_H
_geom_hbond_atom_site_label_A
_geom_hbond_site_symmetry_A
_geom_hbond_distance_DH
_geom_hbond_distance_HA
_geom_hbond_distance_DA
_geom_hbond_angle_DHA
O11 H11 O10 2_644 0.89(2) 1.74(2) 2.6161(19) 168(2)
C8 H81 O10 2_554 0.953(19) 2.611(19) 3.452(2) 147.3(14)
C2 H2 Cl 1_455 0.93(2) 3.094(19) 3.760(3) 130.1(16)
C121 H121 Cl 1_454 0.98(2) 3.08(2) 4.002(6) 157.9(17)

loop_
_geom_torsion_atom_site_label_1
_geom_torsion_atom_site_label_2
_geom_torsion_atom_site_label_3
_geom_torsion_atom_site_label_4
_geom_torsion
_geom_torsion_publ_flag
C6 C1 O7 C8 -1.90(18) no
C2 C1 O7 C8 176.24(11) yes
O7 C1 C2 C3 -176.34(11) no
C6 C1 C2 C3 1.9(2) no
C1 C2 C3 C4 -0.6(2) no
C2 C3 C4 C5 -0.6(2) no
C2 C3 C4 Cl 179.63(11) no
C3 C4 C5 C6 0.5(2) no
Cl C4 C5 C6 -179.75(12) no
O7 C1 C6 C5 176.04(12) yes
C2 C1 C6 C5 -2.0(2) no
C4 C5 C6 C1 0.8(2) no
C1 O7 C8 C9 76.52(13) yes
C1 O7 C8 C121 -164.32(11) yes
O7 C8 C9 O10 -151.75(13) yes
C121 C8 C9 O10 90.88(16) yes
O7 C8 C9 O11 31.36(15) yes
C121 C8 C9 O11 -86.01(15) yes

loop_
_cod_related_entry_id
_cod_related_entry_database
_cod_related_entry_code
1 ChemSpider 643211
